data_7222440
loop_
_publ_author_name
'liu, qingxiang'
'Cai, Kang-Qing'
'Zhao, Zhi-Xiang'

_publ_section_title
;
 Synthesis, Structure and Catalysis of NHC-Pd(II) Complex Based on
 Tetradentate Mixed Ligand
;
_journal_name_full 'RSC Adv.'
_journal_paper_doi 10.1039/C5RA11089K
_journal_year 2015
_chemical_formula_sum 'C51 H43 F12 N6 O3 P2 Pd'
_chemical_formula_weight 1184.25
_chemical_name_systematic
; 
 ? 
;
_space_group_IT_number 2
_symmetry_cell_setting triclinic
_symmetry_space_group_name_Hall '-P 1'
_symmetry_space_group_name_H-M 'P -1'
_atom_sites_solution_hydrogens geom
_atom_sites_solution_primary direct
_atom_sites_solution_secondary difmap
_audit_creation_method SHELXL-97
_audit_update_record
;
2014-09-10 deposited with the CCDC.
2015-10-05 downloaded from the CCDC.
;
_cell_angle_alpha 98.5530(10)
_cell_angle_beta 95.0740(10)
_cell_angle_gamma 115.0750(10)
_cell_formula_units_Z 2
_cell_length_a 12.5269(10)
_cell_length_b 14.4882(12)
_cell_length_c 15.3304(12)
_cell_measurement_reflns_used 5731
_cell_measurement_temperature 173(2)
_cell_measurement_theta_max 27.87
_cell_measurement_theta_min 2.25
_cell_volume 2456.2(3)
_computing_cell_refinement 'Bruker SMART'
_computing_data_collection 'Bruker SMART'
_computing_data_reduction 'Bruker SAINT'
_computing_molecular_graphics 'Bruker SHELXTL'
_computing_publication_material 'Bruker SHELXTL'
_computing_structure_refinement 'SHELXL-97 (Sheldrick, 1997)'
_computing_structure_solution 'SHELXS-97 (Sheldrick, 1990)'
_diffrn_ambient_temperature 173(2)
_diffrn_measured_fraction_theta_full 0.995
_diffrn_measured_fraction_theta_max 0.995
_diffrn_measurement_device_type 'CCD area detector'
_diffrn_measurement_method 'phi and omega scans'
_diffrn_radiation_monochromator graphite
_diffrn_radiation_source 'fine-focus sealed tube'
_diffrn_radiation_type MoK\a
_diffrn_radiation_wavelength 0.71073
_diffrn_reflns_av_R_equivalents 0.0186
_diffrn_reflns_av_sigmaI/netI 0.0370
_diffrn_reflns_limit_h_max 12
_diffrn_reflns_limit_h_min -14
_diffrn_reflns_limit_k_max 17
_diffrn_reflns_limit_k_min -15
_diffrn_reflns_limit_l_max 18
_diffrn_reflns_limit_l_min -17
_diffrn_reflns_number 12770
_diffrn_reflns_theta_full 25.01
_diffrn_reflns_theta_max 25.01
_diffrn_reflns_theta_min 1.36
_exptl_absorpt_coefficient_mu 0.540
_exptl_absorpt_correction_T_max 0.9234
_exptl_absorpt_correction_T_min 0.9091
_exptl_absorpt_correction_type multi-scan
_exptl_absorpt_process_details sadabs
_exptl_crystal_colour yellow
_exptl_crystal_density_diffrn 1.601
_exptl_crystal_density_meas ?
_exptl_crystal_density_method 'not measured'
_exptl_crystal_description block
_exptl_crystal_F_000 1198
_exptl_crystal_size_max 0.18
_exptl_crystal_size_mid 0.17
_exptl_crystal_size_min 0.15
_refine_diff_density_max 0.720
_refine_diff_density_min -0.410
_refine_diff_density_rms 0.069
_refine_ls_extinction_method none
_refine_ls_goodness_of_fit_ref 1.016
_refine_ls_hydrogen_treatment constr
_refine_ls_matrix_type full
_refine_ls_number_parameters 677
_refine_ls_number_reflns 8625
_refine_ls_number_restraints 13
_refine_ls_restrained_S_all 1.024
_refine_ls_R_factor_all 0.0469
_refine_ls_R_factor_gt 0.0397
_refine_ls_shift/su_max 0.001
_refine_ls_shift/su_mean 0.000
_refine_ls_structure_factor_coef Fsqd
_refine_ls_weighting_details 'calc w=1/[\s^2^(Fo^2^)+(0.0557P)^2^+2.2840P] where P=(Fo^2^+2Fc^2^)/3'
_refine_ls_weighting_scheme calc
_refine_ls_wR_factor_gt 0.1012
_refine_ls_wR_factor_ref 0.1077
_reflns_number_gt 7556
_reflns_number_total 8625
_reflns_threshold_expression >2sigma(I)
_cod_data_source_file c5ra11089k2.cif
_cod_data_source_block n130819a
_cod_depositor_comments
;
The following automatic conversions were performed:

'_symmetry_cell_setting' value 'Triclinic' changed to 'triclinic'
according to
/usr/data/users/saulius/crontab/automatic-downloads/rss-feeds/RSC/lib/dictionaries/cif_core.dic
dictionary named 'cif_core.dic' version 2.4.2 from 2011-04-26.

'_exptl_crystal_density_meas' value 'none' was changed to '?' - the
value is perceived as not measured.

Automatic conversion script
Id: cif_fix_values 3271 2015-04-21 07:52:19Z andrius 
;
_cod_original_sg_symbol_H-M P-1
_cod_database_code 7222440

loop_
_symmetry_equiv_pos_as_xyz
'x, y, z'
'-x, -y, -z'

loop_
_atom_site_label
_atom_site_type_symbol
_atom_site_fract_x
_atom_site_fract_y
_atom_site_fract_z
_atom_site_U_iso_or_equiv
_atom_site_adp_type
_atom_site_occupancy
_atom_site_symmetry_multiplicity
_atom_site_calc_flag
_atom_site_refinement_flags
Pd1 Pd 0.25419(2) 0.483123(17) 0.770828(14) 0.02912(9) Uani 1 1 d .
P1 P 0.86369(11) 0.28235(11) 0.07374(8) 0.0703(4) Uani 1 1 d .
P2 P 0.42442(9) 0.59131(7) 0.32361(6) 0.0428(2) Uani 1 1 d .
F1 F 0.7366(3) 0.2603(4) 0.0285(3) 0.1295(14) Uani 1 1 d .
F2 F 0.8574(4) 0.1835(3) 0.0106(3) 0.1438(17) Uani 1 1 d .
F3 F 0.9925(3) 0.3106(4) 0.1218(3) 0.1523(19) Uani 1 1 d .
F4 F 0.8655(3) 0.3772(3) 0.1406(3) 0.1176(12) Uani 1 1 d .
F5 F 0.9186(4) 0.3451(5) 0.0036(3) 0.184(2) Uani 1 1 d .
F6 F 0.8058(4) 0.2136(3) 0.1423(3) 0.1345(14) Uani 1 1 d .
F7 F 0.3086(3) 0.5078(2) 0.25763(18) 0.0875(9) Uani 1 1 d .
F8 F 0.5039(3) 0.5536(2) 0.26636(17) 0.0841(8) Uani 1 1 d .
F9 F 0.5411(2) 0.6726(2) 0.39117(17) 0.0783(8) Uani 1 1 d .
F10 F 0.3458(2) 0.6275(2) 0.38269(17) 0.0787(8) Uani 1 1 d .
F11 F 0.4344(3) 0.6733(2) 0.26425(17) 0.0861(9) Uani 1 1 d .
F12 F 0.4141(3) 0.5078(2) 0.38414(17) 0.0749(7) Uani 1 1 d .
O1 O 0.0152(2) 0.18006(17) 0.60263(16) 0.0444(6) Uani 1 1 d .
O2 O -0.1769(2) 0.21419(16) 0.67179(15) 0.0381(5) Uani 1 1 d .
N1 N 0.3645(2) 0.5420(2) 0.89676(17) 0.0347(6) Uani 1 1 d .
N2 N 0.1648(2) 0.3482(2) 0.89510(17) 0.0341(6) Uani 1 1 d .
N3 N 0.1778(2) 0.2546(2) 0.77588(17) 0.0335(6) Uani 1 1 d .
N4 N 0.0240(2) 0.39891(19) 0.63497(16) 0.0298(5) Uani 1 1 d .
N5 N 0.1890(2) 0.4432(2) 0.58025(16) 0.0313(6) Uani 1 1 d .
N6 N 0.3428(2) 0.6192(2) 0.72267(17) 0.0313(6) Uani 1 1 d .
C1 C 0.3152(3) 0.5221(3) 0.9708(2) 0.0374(7) Uani 1 1 d .
C2 C 0.4805(3) 0.6074(3) 0.9071(2) 0.0455(9) Uani 1 1 d .
H2 H 0.5169 0.6190 0.8554 0.055 Uiso 1 1 calc R
C3 C 0.5491(4) 0.6587(3) 0.9901(3) 0.0625(12) Uani 1 1 d .
H3 H 0.6309 0.7063 0.9952 0.075 Uiso 1 1 calc R
C4 C 0.4987(4) 0.6404(4) 1.0647(3) 0.0689(13) Uani 1 1 d .
H4 H 0.5446 0.6752 1.1226 0.083 Uiso 1 1 calc R
C5 C 0.3795(4) 0.5704(3) 1.0548(2) 0.0570(11) Uani 1 1 d .
H5 H 0.3426 0.5560 1.1059 0.068 Uiso 1 1 calc R
C6 C 0.1849(3) 0.4439(3) 0.9569(2) 0.0416(8) Uani 1 1 d .
H6A H 0.1623 0.4276 1.0150 0.050 Uiso 1 1 calc R
H6B H 0.1341 0.4739 0.9320 0.050 Uiso 1 1 calc R
C7 C 0.1868(3) 0.3492(2) 0.8106(2) 0.0317(7) Uani 1 1 d .
C8 C 0.1451(3) 0.2529(3) 0.9166(2) 0.0378(8) Uani 1 1 d .
C9 C 0.1535(3) 0.1930(3) 0.8404(2) 0.0381(8) Uani 1 1 d .
C10 C 0.1436(3) 0.0938(3) 0.8391(3) 0.0522(9) Uani 1 1 d .
H10 H 0.1488 0.0529 0.7867 0.063 Uiso 1 1 calc R
C11 C 0.1260(4) 0.0573(3) 0.9166(3) 0.0611(11) Uani 1 1 d .
H11 H 0.1199 -0.0101 0.9183 0.073 Uiso 1 1 calc R
C12 C 0.1169(4) 0.1164(3) 0.9922(3) 0.0579(11) Uani 1 1 d .
H12 H 0.1041 0.0880 1.0445 0.069 Uiso 1 1 calc R
C13 C 0.1255(3) 0.2150(3) 0.9951(2) 0.0474(9) Uani 1 1 d .
H13 H 0.1186 0.2547 1.0475 0.057 Uiso 1 1 calc R
C14 C 0.2024(3) 0.2212(3) 0.6880(2) 0.0383(8) Uani 1 1 d .
H14A H 0.2635 0.1955 0.6963 0.046 Uiso 1 1 calc R
H14B H 0.2360 0.2822 0.6595 0.046 Uiso 1 1 calc R
C15 C 0.0926(3) 0.1366(3) 0.6260(2) 0.0416(8) Uani 1 1 d .
H15A H 0.1158 0.1092 0.5716 0.050 Uiso 1 1 calc R
H15B H 0.0520 0.0785 0.6564 0.050 Uiso 1 1 calc R
C16 C -0.0729(3) 0.1238(2) 0.5279(2) 0.0363(7) Uani 1 1 d .
C17 C -0.1872(3) 0.0600(2) 0.5375(2) 0.0332(7) Uani 1 1 d .
C18 C -0.2778(3) 0.0156(2) 0.4600(2) 0.0363(7) Uani 1 1 d .
C19 C -0.3996(3) -0.0477(3) 0.4632(3) 0.0464(9) Uani 1 1 d .
H19 H -0.4225 -0.0618 0.5191 0.056 Uiso 1 1 calc R
C20 C -0.4849(4) -0.0889(3) 0.3877(3) 0.0589(11) Uani 1 1 d .
H20 H -0.5659 -0.1309 0.3918 0.071 Uiso 1 1 calc R
C21 C -0.4540(4) -0.0697(4) 0.3045(3) 0.0637(12) Uani 1 1 d .
H21 H -0.5136 -0.0997 0.2523 0.076 Uiso 1 1 calc R
C22 C -0.3389(4) -0.0083(3) 0.2983(3) 0.0566(10) Uani 1 1 d .
H22 H -0.3194 0.0058 0.2417 0.068 Uiso 1 1 calc R
C23 C -0.2468(3) 0.0357(2) 0.3747(2) 0.0405(8) Uani 1 1 d .
C24 C -0.1271(4) 0.0991(3) 0.3696(2) 0.0468(9) Uani 1 1 d .
H24 H -0.1056 0.1122 0.3132 0.056 Uiso 1 1 calc R
C25 C -0.0416(3) 0.1418(2) 0.4439(2) 0.0436(9) Uani 1 1 d .
H25 H 0.0392 0.1838 0.4393 0.052 Uiso 1 1 calc R
C26 C -0.2124(3) 0.0399(2) 0.6287(2) 0.0358(7) Uani 1 1 d .
C27 C -0.1998(3) 0.1206(2) 0.6952(2) 0.0374(7) Uani 1 1 d .
C28 C -0.2100(4) 0.1079(3) 0.7842(2) 0.0518(10) Uani 1 1 d .
H28 H -0.2024 0.1643 0.8289 0.062 Uiso 1 1 calc R
C29 C -0.2306(4) 0.0153(3) 0.8057(3) 0.0582(11) Uani 1 1 d .
H29 H -0.2350 0.0080 0.8660 0.070 Uiso 1 1 calc R
C30 C -0.2456(3) -0.0709(3) 0.7405(2) 0.0479(9) Uani 1 1 d .
C31 C -0.2685(4) -0.1686(3) 0.7620(3) 0.0648(12) Uani 1 1 d .
H31 H -0.2735 -0.1767 0.8221 0.078 Uiso 1 1 calc R
C32 C -0.2835(4) -0.2511(3) 0.6982(3) 0.0679(12) Uani 1 1 d .
H32 H -0.2968 -0.3155 0.7141 0.081 Uiso 1 1 calc R
C33 C -0.2793(4) -0.2411(3) 0.6097(3) 0.0582(11) Uani 1 1 d .
H33 H -0.2920 -0.2994 0.5651 0.070 Uiso 1 1 calc R
C34 C -0.2570(3) -0.1482(3) 0.5861(3) 0.0454(8) Uani 1 1 d .
H34 H -0.2539 -0.1430 0.5253 0.054 Uiso 1 1 calc R
C35 C -0.2384(3) -0.0595(2) 0.6503(2) 0.0382(7) Uani 1 1 d .
C36 C -0.1052(3) 0.3046(2) 0.7401(2) 0.0399(8) Uani 1 1 d .
H36A H -0.0380 0.2962 0.7709 0.048 Uiso 1 1 calc R
H36B H -0.1540 0.3137 0.7850 0.048 Uiso 1 1 calc R
C37 C -0.0577(3) 0.3982(2) 0.6986(2) 0.0369(7) Uani 1 1 d .
H37A H -0.1263 0.4040 0.6670 0.044 Uiso 1 1 calc R
H37B H -0.0152 0.4608 0.7471 0.044 Uiso 1 1 calc R
C38 C 0.1430(3) 0.4342(2) 0.65673(19) 0.0293(6) Uani 1 1 d .
C39 C 0.0984(3) 0.4107(2) 0.5073(2) 0.0317(7) Uani 1 1 d .
C40 C 0.1002(3) 0.4040(2) 0.4162(2) 0.0392(8) Uani 1 1 d .
H40 H 0.1726 0.4250 0.3926 0.047 Uiso 1 1 calc R
C41 C -0.0098(4) 0.3649(3) 0.3619(2) 0.0459(9) Uani 1 1 d .
H41 H -0.0133 0.3582 0.2990 0.055 Uiso 1 1 calc R
C42 C -0.1154(3) 0.3351(3) 0.3964(2) 0.0461(9) Uani 1 1 d .
H42 H -0.1888 0.3085 0.3562 0.055 Uiso 1 1 calc R
C43 C -0.1178(3) 0.3426(3) 0.4868(2) 0.0422(8) Uani 1 1 d .
H43 H -0.1904 0.3223 0.5100 0.051 Uiso 1 1 calc R
C44 C -0.0073(3) 0.3817(2) 0.5422(2) 0.0330(7) Uani 1 1 d .
C45 C 0.3184(3) 0.5017(3) 0.5823(2) 0.0360(7) Uani 1 1 d .
H45A H 0.3347 0.5052 0.5206 0.043 Uiso 1 1 calc R
H45B H 0.3608 0.4657 0.6087 0.043 Uiso 1 1 calc R
C46 C 0.3634(3) 0.6108(3) 0.6374(2) 0.0335(7) Uani 1 1 d .
C47 C 0.3773(3) 0.7142(2) 0.7724(2) 0.0370(7) Uani 1 1 d .
H47 H 0.3631 0.7201 0.8324 0.044 Uiso 1 1 calc R
C48 C 0.4323(3) 0.8032(3) 0.7406(2) 0.0482(9) Uani 1 1 d .
H48 H 0.4551 0.8695 0.7776 0.058 Uiso 1 1 calc R
C49 C 0.4539(4) 0.7950(3) 0.6541(3) 0.0548(10) Uani 1 1 d .
H49 H 0.4920 0.8557 0.6305 0.066 Uiso 1 1 calc R
C50 C 0.4195(3) 0.6977(3) 0.6020(2) 0.0466(9) Uani 1 1 d .
H50 H 0.4344 0.6908 0.5423 0.056 Uiso 1 1 calc R
O3 O 0.4229(4) 0.0943(3) 1.0017(3) 0.1071(13) Uani 1 1 d DU
H3A H 0.4053 0.1184 0.9591 0.161 Uiso 1 1 calc R
C51 C 0.4741(11) 0.0263(9) 0.9704(7) 0.205(5) Uani 1 1 d DU
H51A H 0.5390 0.0664 0.9391 0.246 Uiso 1 1 calc R
H51B H 0.4116 -0.0306 0.9239 0.246 Uiso 1 1 calc R

loop_
_atom_site_aniso_label
_atom_site_aniso_U_11
_atom_site_aniso_U_22
_atom_site_aniso_U_33
_atom_site_aniso_U_23
_atom_site_aniso_U_13
_atom_site_aniso_U_12
Pd1 0.02916(14) 0.03045(14) 0.02535(13) 0.00486(9) 0.00396(9) 0.01140(10)
P1 0.0630(7) 0.0912(9) 0.0588(7) -0.0041(6) 0.0119(6) 0.0420(7)
P2 0.0461(5) 0.0475(5) 0.0330(5) 0.0064(4) 0.0100(4) 0.0190(4)
F1 0.084(2) 0.194(4) 0.110(3) 0.009(3) -0.007(2) 0.073(3)
F2 0.155(4) 0.156(4) 0.112(3) -0.052(3) 0.006(3) 0.090(3)
F3 0.099(3) 0.257(5) 0.098(3) -0.051(3) -0.014(2) 0.110(3)
F4 0.108(3) 0.092(2) 0.140(3) -0.025(2) 0.023(2) 0.047(2)
F5 0.135(4) 0.251(6) 0.146(4) 0.093(4) 0.069(3) 0.040(4)
F6 0.183(4) 0.129(3) 0.128(3) 0.055(3) 0.060(3) 0.088(3)
F7 0.0756(18) 0.0792(18) 0.0695(17) -0.0022(14) -0.0173(14) 0.0098(14)
F8 0.101(2) 0.114(2) 0.0635(16) 0.0120(15) 0.0381(15) 0.0691(19)
F9 0.0580(15) 0.0825(18) 0.0619(16) -0.0033(13) 0.0016(12) 0.0084(13)
F10 0.0801(18) 0.120(2) 0.0588(15) 0.0106(15) 0.0207(13) 0.0667(17)
F11 0.148(3) 0.0629(16) 0.0556(15) 0.0228(13) 0.0208(16) 0.0497(17)
F12 0.097(2) 0.0756(17) 0.0626(15) 0.0335(13) 0.0217(14) 0.0405(15)
O1 0.0353(12) 0.0330(12) 0.0561(15) -0.0091(11) 0.0010(11) 0.0140(10)
O2 0.0420(13) 0.0286(11) 0.0380(12) 0.0021(9) 0.0038(10) 0.0125(10)
N1 0.0335(14) 0.0360(14) 0.0302(14) 0.0043(11) 0.0028(11) 0.0127(12)
N2 0.0352(14) 0.0340(14) 0.0312(14) 0.0060(11) 0.0088(11) 0.0133(12)
N3 0.0336(14) 0.0312(14) 0.0343(14) 0.0052(11) 0.0070(11) 0.0132(11)
N4 0.0285(13) 0.0255(13) 0.0318(13) 0.0016(10) 0.0030(11) 0.0104(10)
N5 0.0282(13) 0.0353(14) 0.0286(13) 0.0039(11) 0.0029(11) 0.0134(11)
N6 0.0273(13) 0.0340(14) 0.0304(13) 0.0066(11) 0.0046(11) 0.0117(11)
C1 0.0464(19) 0.0365(18) 0.0292(16) 0.0045(14) 0.0061(14) 0.0190(15)
C2 0.0397(19) 0.051(2) 0.0410(19) 0.0138(17) 0.0025(16) 0.0151(17)
C3 0.042(2) 0.067(3) 0.055(2) 0.010(2) -0.0118(19) 0.0063(19)
C4 0.062(3) 0.077(3) 0.038(2) 0.001(2) -0.0119(19) 0.009(2)
C5 0.069(3) 0.058(2) 0.0305(18) 0.0061(17) 0.0039(18) 0.016(2)
C6 0.047(2) 0.0412(19) 0.0351(18) 0.0052(15) 0.0158(15) 0.0170(16)
C7 0.0264(15) 0.0377(17) 0.0295(16) 0.0069(13) 0.0039(12) 0.0130(13)
C8 0.0317(17) 0.0357(18) 0.0411(18) 0.0115(15) 0.0081(14) 0.0091(14)
C9 0.0313(17) 0.0357(18) 0.0426(19) 0.0101(15) 0.0071(14) 0.0097(14)
C10 0.056(2) 0.037(2) 0.063(2) 0.0133(18) 0.0139(19) 0.0184(17)
C11 0.063(3) 0.046(2) 0.079(3) 0.028(2) 0.017(2) 0.023(2)
C12 0.051(2) 0.057(2) 0.066(3) 0.036(2) 0.016(2) 0.0148(19)
C13 0.0379(19) 0.055(2) 0.045(2) 0.0212(17) 0.0129(16) 0.0123(17)
C14 0.0376(18) 0.0423(19) 0.0376(18) 0.0043(15) 0.0097(14) 0.0208(15)
C15 0.049(2) 0.0364(18) 0.0434(19) 0.0010(15) 0.0075(16) 0.0249(16)
C16 0.0357(17) 0.0260(16) 0.0439(19) -0.0029(14) 0.0046(15) 0.0144(14)
C17 0.0348(17) 0.0262(15) 0.0390(17) 0.0024(13) 0.0073(14) 0.0150(13)
C18 0.0390(18) 0.0277(16) 0.0406(18) 0.0012(14) 0.0058(15) 0.0155(14)
C19 0.0394(19) 0.0404(19) 0.054(2) 0.0065(17) 0.0044(17) 0.0139(16)
C20 0.041(2) 0.051(2) 0.074(3) 0.002(2) -0.005(2) 0.0167(18)
C21 0.062(3) 0.065(3) 0.056(3) -0.007(2) -0.018(2) 0.033(2)
C22 0.079(3) 0.058(2) 0.042(2) 0.0029(18) 0.000(2) 0.043(2)
C23 0.053(2) 0.0302(17) 0.0401(18) 0.0004(14) 0.0058(16) 0.0229(16)
C24 0.066(2) 0.0365(19) 0.045(2) 0.0084(16) 0.0244(19) 0.0267(18)
C25 0.047(2) 0.0271(17) 0.058(2) 0.0051(16) 0.0238(18) 0.0156(15)
C26 0.0320(17) 0.0329(17) 0.0368(17) 0.0027(14) 0.0057(14) 0.0105(14)
C27 0.0356(17) 0.0318(17) 0.0405(18) 0.0058(14) 0.0047(14) 0.0118(14)
C28 0.066(3) 0.045(2) 0.0374(19) 0.0026(16) 0.0081(18) 0.0204(19)
C29 0.079(3) 0.053(2) 0.037(2) 0.0126(18) 0.0060(19) 0.023(2)
C30 0.051(2) 0.042(2) 0.048(2) 0.0123(17) -0.0020(17) 0.0184(17)
C31 0.081(3) 0.054(3) 0.057(3) 0.022(2) 0.000(2) 0.027(2)
C32 0.082(3) 0.042(2) 0.082(3) 0.021(2) 0.001(3) 0.029(2)
C33 0.060(3) 0.038(2) 0.079(3) 0.007(2) 0.010(2) 0.0258(19)
C34 0.045(2) 0.0374(19) 0.055(2) 0.0081(16) 0.0113(17) 0.0197(16)
C35 0.0354(17) 0.0331(17) 0.0465(19) 0.0093(15) 0.0065(15) 0.0153(14)
C36 0.0375(18) 0.0334(17) 0.0393(18) -0.0030(14) 0.0107(15) 0.0094(14)
C37 0.0332(17) 0.0311(17) 0.0422(18) -0.0015(14) 0.0087(14) 0.0128(14)
C38 0.0320(16) 0.0279(15) 0.0278(15) 0.0043(12) 0.0047(13) 0.0137(13)
C39 0.0376(17) 0.0257(15) 0.0296(16) 0.0013(12) -0.0028(13) 0.0150(13)
C40 0.052(2) 0.0302(17) 0.0343(17) 0.0033(14) 0.0021(15) 0.0193(15)
C41 0.068(3) 0.0346(18) 0.0337(18) 0.0016(15) -0.0086(17) 0.0261(18)
C42 0.051(2) 0.0396(19) 0.043(2) -0.0056(16) -0.0164(17) 0.0245(17)
C43 0.0368(18) 0.0346(18) 0.051(2) -0.0037(15) -0.0062(16) 0.0186(15)
C44 0.0359(17) 0.0251(15) 0.0357(17) 0.0009(13) -0.0002(14) 0.0142(13)
C45 0.0304(16) 0.0444(19) 0.0326(17) 0.0063(14) 0.0091(13) 0.0159(14)
C46 0.0230(15) 0.0421(18) 0.0320(16) 0.0074(14) 0.0053(13) 0.0112(13)
C47 0.0355(17) 0.0372(18) 0.0348(17) 0.0048(14) 0.0052(14) 0.0138(14)
C48 0.048(2) 0.0343(19) 0.048(2) 0.0047(16) -0.0005(17) 0.0081(16)
C49 0.052(2) 0.040(2) 0.058(2) 0.0194(18) 0.0128(19) 0.0043(17)
C50 0.0363(19) 0.056(2) 0.0383(19) 0.0151(17) 0.0120(15) 0.0086(17)
O3 0.088(2) 0.087(2) 0.141(3) 0.019(2) 0.005(2) 0.038(2)
C51 0.197(6) 0.190(6) 0.200(6) 0.028(4) 0.016(5) 0.066(4)

loop_
_atom_type_symbol
_atom_type_description
_atom_type_scat_dispersion_real
_atom_type_scat_dispersion_imag
_atom_type_scat_source
C C 0.0033 0.0016 'International Tables Vol C Tables 4.2.6.8 and 6.1.1.4'
H H 0.0000 0.0000 'International Tables Vol C Tables 4.2.6.8 and 6.1.1.4'
N N 0.0061 0.0033 'International Tables Vol C Tables 4.2.6.8 and 6.1.1.4'
O O 0.0106 0.0060 'International Tables Vol C Tables 4.2.6.8 and 6.1.1.4'
F F 0.0171 0.0103 'International Tables Vol C Tables 4.2.6.8 and 6.1.1.4'
P P 0.1023 0.0942 'International Tables Vol C Tables 4.2.6.8 and 6.1.1.4'
Pd Pd -0.9988 1.0072 'International Tables Vol C Tables 4.2.6.8 and 6.1.1.4'

loop_
_geom_angle_atom_site_label_1
_geom_angle_atom_site_label_2
_geom_angle_atom_site_label_3
_geom_angle
_geom_angle_site_symmetry_1
_geom_angle_site_symmetry_3
C38 Pd1 C7 96.06(12) . .
C38 Pd1 N6 84.97(11) . .
C7 Pd1 N6 172.34(11) . .
C38 Pd1 N1 175.06(11) . .
C7 Pd1 N1 85.21(11) . .
N6 Pd1 N1 94.40(10) . .
F5 P1 F1 90.0(3) . .
F5 P1 F3 89.4(3) . .
F1 P1 F3 176.9(3) . .
F5 P1 F6 177.4(3) . .
F1 P1 F6 89.4(2) . .
F3 P1 F6 91.3(3) . .
F5 P1 F2 87.9(3) . .
F1 P1 F2 91.3(2) . .
F3 P1 F2 91.8(2) . .
F6 P1 F2 89.6(3) . .
F5 P1 F4 95.4(3) . .
F1 P1 F4 88.1(2) . .
F3 P1 F4 88.8(2) . .
F6 P1 F4 87.1(2) . .
F2 P1 F4 176.7(3) . .
F11 P2 F7 89.89(17) . .
F11 P2 F9 91.74(17) . .
F7 P2 F9 178.31(18) . .
F11 P2 F10 90.82(16) . .
F7 P2 F10 90.82(17) . .
F9 P2 F10 89.62(15) . .
F11 P2 F8 90.60(16) . .
F7 P2 F8 89.64(17) . .
F9 P2 F8 89.88(16) . .
F10 P2 F8 178.51(16) . .
F11 P2 F12 179.94(18) . .
F7 P2 F12 90.09(16) . .
F9 P2 F12 88.29(16) . .
F10 P2 F12 89.13(15) . .
F8 P2 F12 89.46(16) . .
C16 O1 C15 116.0(2) . .
C27 O2 C36 115.4(3) . .
C2 N1 C1 118.3(3) . .
C2 N1 Pd1 121.9(2) . .
C1 N1 Pd1 119.4(2) . .
C7 N2 C8 110.5(3) . .
C7 N2 C6 121.3(3) . .
C8 N2 C6 127.1(3) . .
C7 N3 C9 109.8(3) . .
C7 N3 C14 127.0(3) . .
C9 N3 C14 122.9(3) . .
C38 N4 C44 109.4(2) . .
C38 N4 C37 125.4(3) . .
C44 N4 C37 124.1(3) . .
C38 N5 C39 110.3(2) . .
C38 N5 C45 121.1(2) . .
C39 N5 C45 127.3(3) . .
C47 N6 C46 118.6(3) . .
C47 N6 Pd1 122.5(2) . .
C46 N6 Pd1 118.9(2) . .
N1 C1 C5 121.8(3) . .
N1 C1 C6 117.0(3) . .
C5 C1 C6 121.2(3) . .
N1 C2 C3 122.2(3) . .
N1 C2 H2 118.9 . .
C3 C2 H2 118.9 . .
C4 C3 C2 119.4(4) . .
C4 C3 H3 120.3 . .
C2 C3 H3 120.3 . .
C3 C4 C5 118.8(4) . .
C3 C4 H4 120.6 . .
C5 C4 H4 120.6 . .
C1 C5 C4 119.4(4) . .
C1 C5 H5 120.3 . .
C4 C5 H5 120.3 . .
N2 C6 C1 109.9(3) . .
N2 C6 H6A 109.7 . .
C1 C6 H6A 109.7 . .
N2 C6 H6B 109.7 . .
C1 C6 H6B 109.7 . .
H6A C6 H6B 108.2 . .
N2 C7 N3 107.1(3) . .
N2 C7 Pd1 119.4(2) . .
N3 C7 Pd1 132.0(2) . .
C9 C8 N2 106.0(3) . .
C9 C8 C13 121.0(3) . .
N2 C8 C13 133.0(3) . .
C10 C9 C8 121.7(3) . .
C10 C9 N3 131.6(3) . .
C8 C9 N3 106.6(3) . .
C11 C10 C9 117.2(4) . .
C11 C10 H10 121.4 . .
C9 C10 H10 121.4 . .
C10 C11 C12 121.2(4) . .
C10 C11 H11 119.4 . .
C12 C11 H11 119.4 . .
C13 C12 C11 122.7(4) . .
C13 C12 H12 118.6 . .
C11 C12 H12 118.6 . .
C12 C13 C8 116.2(4) . .
C12 C13 H13 121.9 . .
C8 C13 H13 121.9 . .
N3 C14 C15 113.2(3) . .
N3 C14 H14A 108.9 . .
C15 C14 H14A 108.9 . .
N3 C14 H14B 108.9 . .
C15 C14 H14B 108.9 . .
H14A C14 H14B 107.7 . .
O1 C15 C14 108.1(3) . .
O1 C15 H15A 110.1 . .
C14 C15 H15A 110.1 . .
O1 C15 H15B 110.1 . .
C14 C15 H15B 110.1 . .
H15A C15 H15B 108.4 . .
C17 C16 O1 120.5(3) . .
C17 C16 C25 122.3(3) . .
O1 C16 C25 117.0(3) . .
C16 C17 C18 118.2(3) . .
C16 C17 C26 119.2(3) . .
C18 C17 C26 122.5(3) . .
C19 C18 C17 122.7(3) . .
C19 C18 C23 117.6(3) . .
C17 C18 C23 119.6(3) . .
C20 C19 C18 121.5(4) . .
C20 C19 H19 119.3 . .
C18 C19 H19 119.3 . .
C19 C20 C21 120.6(4) . .
C19 C20 H20 119.7 . .
C21 C20 H20 119.7 . .
C22 C21 C20 120.1(4) . .
C22 C21 H21 120.0 . .
C20 C21 H21 120.0 . .
C21 C22 C23 121.5(4) . .
C21 C22 H22 119.3 . .
C23 C22 H22 119.3 . .
C24 C23 C22 122.3(3) . .
C24 C23 C18 118.9(3) . .
C22 C23 C18 118.7(3) . .
C25 C24 C23 121.0(3) . .
C25 C24 H24 119.5 . .
C23 C24 H24 119.5 . .
C24 C25 C16 119.8(3) . .
C24 C25 H25 120.1 . .
C16 C25 H25 120.1 . .
C27 C26 C35 119.0(3) . .
C27 C26 C17 119.6(3) . .
C35 C26 C17 121.2(3) . .
O2 C27 C26 117.4(3) . .
O2 C27 C28 121.2(3) . .
C26 C27 C28 121.4(3) . .
C29 C28 C27 119.9(3) . .
C29 C28 H28 120.1 . .
C27 C28 H28 120.1 . .
C28 C29 C30 121.5(4) . .
C28 C29 H29 119.3 . .
C30 C29 H29 119.3 . .
C29 C30 C31 121.9(4) . .
C29 C30 C35 119.0(3) . .
C31 C30 C35 119.0(4) . .
C32 C31 C30 121.2(4) . .
C32 C31 H31 119.4 . .
C30 C31 H31 119.4 . .
C31 C32 C33 120.0(4) . .
C31 C32 H32 120.0 . .
C33 C32 H32 120.0 . .
C34 C33 C32 120.7(4) . .
C34 C33 H33 119.7 . .
C32 C33 H33 119.7 . .
C33 C34 C35 121.5(4) . .
C33 C34 H34 119.2 . .
C35 C34 H34 119.2 . .
C34 C35 C30 117.5(3) . .
C34 C35 C26 123.3(3) . .
C30 C35 C26 119.2(3) . .
O2 C36 C37 109.2(3) . .
O2 C36 H36A 109.8 . .
C37 C36 H36A 109.8 . .
O2 C36 H36B 109.8 . .
C37 C36 H36B 109.8 . .
H36A C36 H36B 108.3 . .
N4 C37 C36 115.9(3) . .
N4 C37 H37A 108.3 . .
C36 C37 H37A 108.3 . .
N4 C37 H37B 108.3 . .
C36 C37 H37B 108.3 . .
H37A C37 H37B 107.4 . .
N4 C38 N5 107.6(3) . .
N4 C38 Pd1 133.9(2) . .
N5 C38 Pd1 118.3(2) . .
N5 C39 C40 131.9(3) . .
N5 C39 C44 105.8(3) . .
C40 C39 C44 122.2(3) . .
C41 C40 C39 115.8(3) . .
C41 C40 H40 122.1 . .
C39 C40 H40 122.1 . .
C40 C41 C42 122.1(3) . .
C40 C41 H41 118.9 . .
C42 C41 H41 118.9 . .
C43 C42 C41 122.4(3) . .
C43 C42 H42 118.8 . .
C41 C42 H42 118.8 . .
C42 C43 C44 116.1(3) . .
C42 C43 H43 122.0 . .
C44 C43 H43 122.0 . .
C39 C44 C43 121.4(3) . .
C39 C44 N4 106.8(3) . .
C43 C44 N4 131.8(3) . .
N5 C45 C46 109.8(2) . .
N5 C45 H45A 109.7 . .
C46 C45 H45A 109.7 . .
N5 C45 H45B 109.7 . .
C46 C45 H45B 109.7 . .
H45A C45 H45B 108.2 . .
N6 C46 C50 121.2(3) . .
N6 C46 C45 116.9(3) . .
C50 C46 C45 121.9(3) . .
N6 C47 C48 122.7(3) . .
N6 C47 H47 118.6 . .
C48 C47 H47 118.6 . .
C47 C48 C49 118.8(3) . .
C47 C48 H48 120.6 . .
C49 C48 H48 120.6 . .
C48 C49 C50 119.3(3) . .
C48 C49 H49 120.4 . .
C50 C49 H49 120.4 . .
C46 C50 C49 119.3(3) . .
C46 C50 H50 120.3 . .
C49 C50 H50 120.3 . .
C51 O3 H3A 109.5 . .
O3 C51 C51 125.0(10) . 2_657
O3 C51 H51A 106.1 . .
C51 C51 H51A 106.1 2_657 .
O3 C51 H51B 106.1 . .
C51 C51 H51B 106.1 2_657 .
H51A C51 H51B 106.3 . .

loop_
_geom_bond_atom_site_label_1
_geom_bond_atom_site_label_2
_geom_bond_distance
_geom_bond_site_symmetry_2
Pd1 C38 1.966(3) .
Pd1 C7 1.976(3) .
Pd1 N6 2.095(3) .
Pd1 N1 2.098(3) .
P1 F5 1.533(4) .
P1 F1 1.557(3) .
P1 F3 1.566(4) .
P1 F6 1.568(4) .
P1 F2 1.572(3) .
P1 F4 1.578(3) .
P2 F11 1.572(3) .
P2 F7 1.575(3) .
P2 F9 1.584(3) .
P2 F10 1.587(2) .
P2 F8 1.592(2) .
P2 F12 1.602(3) .
O1 C16 1.389(4) .
O1 C15 1.409(4) .
O2 C27 1.372(4) .
O2 C36 1.432(4) .
N1 C2 1.335(4) .
N1 C1 1.350(4) .
N2 C7 1.349(4) .
N2 C8 1.391(4) .
N2 C6 1.468(4) .
N3 C7 1.348(4) .
N3 C9 1.398(4) .
N3 C14 1.467(4) .
N4 C38 1.345(4) .
N4 C44 1.397(4) .
N4 C37 1.472(4) .
N5 C38 1.351(4) .
N5 C39 1.388(4) .
N5 C45 1.471(4) .
N6 C47 1.337(4) .
N6 C46 1.353(4) .
C1 C5 1.366(5) .
C1 C6 1.515(5) .
C2 C3 1.376(5) .
C2 H2 0.9500 .
C3 C4 1.362(6) .
C3 H3 0.9500 .
C4 C5 1.383(6) .
C4 H4 0.9500 .
C5 H5 0.9500 .
C6 H6A 0.9900 .
C6 H6B 0.9900 .
C8 C9 1.387(5) .
C8 C13 1.395(5) .
C9 C10 1.387(5) .
C10 C11 1.369(6) .
C10 H10 0.9500 .
C11 C12 1.379(6) .
C11 H11 0.9500 .
C12 C13 1.379(6) .
C12 H12 0.9500 .
C13 H13 0.9500 .
C14 C15 1.513(5) .
C14 H14A 0.9900 .
C14 H14B 0.9900 .
C15 H15A 0.9900 .
C15 H15B 0.9900 .
C16 C17 1.372(4) .
C16 C25 1.408(5) .
C17 C18 1.425(5) .
C17 C26 1.503(4) .
C18 C19 1.419(5) .
C18 C23 1.432(5) .
C19 C20 1.369(5) .
C19 H19 0.9500 .
C20 C21 1.398(6) .
C20 H20 0.9500 .
C21 C22 1.357(6) .
C21 H21 0.9500 .
C22 C23 1.423(5) .
C22 H22 0.9500 .
C23 C24 1.405(5) .
C24 C25 1.357(5) .
C24 H24 0.9500 .
C25 H25 0.9500 .
C26 C27 1.376(5) .
C26 C35 1.433(5) .
C27 C28 1.414(5) .
C28 C29 1.352(5) .
C28 H28 0.9500 .
C29 C30 1.410(6) .
C29 H29 0.9500 .
C30 C31 1.417(5) .
C30 C35 1.422(5) .
C31 C32 1.360(6) .
C31 H31 0.9500 .
C32 C33 1.388(6) .
C32 H32 0.9500 .
C33 C34 1.365(5) .
C33 H33 0.9500 .
C34 C35 1.415(5) .
C34 H34 0.9500 .
C36 C37 1.496(5) .
C36 H36A 0.9900 .
C36 H36B 0.9900 .
C37 H37A 0.9900 .
C37 H37B 0.9900 .
C39 C40 1.389(4) .
C39 C44 1.392(4) .
C40 C41 1.381(5) .
C40 H40 0.9500 .
C41 C42 1.386(5) .
C41 H41 0.9500 .
C42 C43 1.378(5) .
C42 H42 0.9500 .
C43 C44 1.393(5) .
C43 H43 0.9500 .
C45 C46 1.514(5) .
C45 H45A 0.9900 .
C45 H45B 0.9900 .
C46 C50 1.377(5) .
C47 C48 1.366(5) .
C47 H47 0.9500 .
C48 C49 1.374(5) .
C48 H48 0.9500 .
C49 C50 1.378(5) .
C49 H49 0.9500 .
C50 H50 0.9500 .
O3 C51 1.437(5) .
O3 H3A 0.8400 .
C51 C51 1.531(18) 2_657
C51 H51A 0.9900 .
C51 H51B 0.9900 .

loop_
_geom_torsion_atom_site_label_1
_geom_torsion_atom_site_label_2
_geom_torsion_atom_site_label_3
_geom_torsion_atom_site_label_4
_geom_torsion
C38 Pd1 N1 C2 -116.8(12)
C7 Pd1 N1 C2 138.0(3)
N6 Pd1 N1 C2 -34.3(3)
C38 Pd1 N1 C1 56.3(13)
C7 Pd1 N1 C1 -48.8(3)
N6 Pd1 N1 C1 138.8(2)
C38 Pd1 N6 C47 132.6(3)
C7 Pd1 N6 C47 -129.3(8)
N1 Pd1 N6 C47 -42.5(3)
C38 Pd1 N6 C46 -45.9(2)
C7 Pd1 N6 C46 52.2(9)
N1 Pd1 N6 C46 139.1(2)
C2 N1 C1 C5 2.9(5)
Pd1 N1 C1 C5 -170.5(3)
C2 N1 C1 C6 -177.3(3)
Pd1 N1 C1 C6 9.3(4)
C1 N1 C2 C3 -3.4(6)
Pd1 N1 C2 C3 169.9(3)
N1 C2 C3 C4 1.9(7)
C2 C3 C4 C5 0.2(8)
N1 C1 C5 C4 -1.0(6)
C6 C1 C5 C4 179.2(4)
C3 C4 C5 C1 -0.6(7)
C7 N2 C6 C1 -60.5(4)
C8 N2 C6 C1 106.4(3)
N1 C1 C6 N2 50.6(4)
C5 C1 C6 N2 -129.7(4)
C8 N2 C7 N3 1.9(3)
C6 N2 C7 N3 170.7(3)
C8 N2 C7 Pd1 -166.0(2)
C6 N2 C7 Pd1 2.8(4)
C9 N3 C7 N2 -2.0(3)
C14 N3 C7 N2 -175.4(3)
C9 N3 C7 Pd1 163.8(2)
C14 N3 C7 Pd1 -9.7(5)
C38 Pd1 C7 N2 -133.3(2)
N6 Pd1 C7 N2 129.3(7)
N1 Pd1 C7 N2 41.9(2)
C38 Pd1 C7 N3 62.4(3)
N6 Pd1 C7 N3 -35.0(10)
N1 Pd1 C7 N3 -122.4(3)
C7 N2 C8 C9 -1.1(4)
C6 N2 C8 C9 -169.1(3)
C7 N2 C8 C13 176.0(4)
C6 N2 C8 C13 7.9(6)
N2 C8 C9 C10 177.2(3)
C13 C8 C9 C10 -0.3(5)
N2 C8 C9 N3 -0.1(4)
C13 C8 C9 N3 -177.6(3)
C7 N3 C9 C10 -175.6(4)
C14 N3 C9 C10 -1.9(6)
C7 N3 C9 C8 1.3(4)
C14 N3 C9 C8 175.1(3)
C8 C9 C10 C11 -0.5(6)
N3 C9 C10 C11 176.0(4)
C9 C10 C11 C12 0.9(6)
C10 C11 C12 C13 -0.4(7)
C11 C12 C13 C8 -0.4(6)
C9 C8 C13 C12 0.7(5)
N2 C8 C13 C12 -175.9(4)
C7 N3 C14 C15 -115.1(4)
C9 N3 C14 C15 72.3(4)
C16 O1 C15 C14 162.6(3)
N3 C14 C15 O1 68.6(4)
C15 O1 C16 C17 98.9(4)
C15 O1 C16 C25 -86.0(4)
O1 C16 C17 C18 171.3(3)
C25 C16 C17 C18 -3.5(5)
O1 C16 C17 C26 -8.5(5)
C25 C16 C17 C26 176.7(3)
C16 C17 C18 C19 -177.2(3)
C26 C17 C18 C19 2.6(5)
C16 C17 C18 C23 1.9(5)
C26 C17 C18 C23 -178.2(3)
C17 C18 C19 C20 179.6(3)
C23 C18 C19 C20 0.4(5)
C18 C19 C20 C21 0.1(6)
C19 C20 C21 C22 -1.2(7)
C20 C21 C22 C23 1.7(6)
C21 C22 C23 C24 179.7(4)
C21 C22 C23 C18 -1.2(6)
C19 C18 C23 C24 179.3(3)
C17 C18 C23 C24 0.1(5)
C19 C18 C23 C22 0.1(5)
C17 C18 C23 C22 -179.1(3)
C22 C23 C24 C25 178.5(3)
C18 C23 C24 C25 -0.6(5)
C23 C24 C25 C16 -0.8(5)
C17 C16 C25 C24 3.0(5)
O1 C16 C25 C24 -172.0(3)
C16 C17 C26 C27 65.3(4)
C18 C17 C26 C27 -114.5(4)
C16 C17 C26 C35 -108.7(4)
C18 C17 C26 C35 71.5(4)
C36 O2 C27 C26 -148.3(3)
C36 O2 C27 C28 31.6(4)
C35 C26 C27 O2 -179.0(3)
C17 C26 C27 O2 6.9(5)
C35 C26 C27 C28 1.0(5)
C17 C26 C27 C28 -173.1(3)
O2 C27 C28 C29 -178.8(4)
C26 C27 C28 C29 1.2(6)
C27 C28 C29 C30 -1.8(7)
C28 C29 C30 C31 -179.3(4)
C28 C29 C30 C35 0.2(6)
C29 C30 C31 C32 179.6(4)
C35 C30 C31 C32 0.1(7)
C30 C31 C32 C33 -1.5(7)
C31 C32 C33 C34 1.7(7)
C32 C33 C34 C35 -0.5(6)
C33 C34 C35 C30 -1.0(5)
C33 C34 C35 C26 178.7(3)
C29 C30 C35 C34 -178.4(4)
C31 C30 C35 C34 1.1(5)
C29 C30 C35 C26 2.0(5)
C31 C30 C35 C26 -178.5(4)
C27 C26 C35 C34 177.8(3)
C17 C26 C35 C34 -8.2(5)
C27 C26 C35 C30 -2.6(5)
C17 C26 C35 C30 171.5(3)
C27 O2 C36 C37 163.3(3)
C38 N4 C37 C36 -86.9(4)
C44 N4 C37 C36 106.0(3)
O2 C36 C37 N4 -63.7(4)
C44 N4 C38 N5 1.9(3)
C37 N4 C38 N5 -166.8(3)
C44 N4 C38 Pd1 175.7(2)
C37 N4 C38 Pd1 7.0(5)
C39 N5 C38 N4 -1.5(3)
C45 N5 C38 N4 166.0(3)
C39 N5 C38 Pd1 -176.4(2)
C45 N5 C38 Pd1 -9.0(4)
C7 Pd1 C38 N4 63.9(3)
N6 Pd1 C38 N4 -123.8(3)
N1 Pd1 C38 N4 -40.8(14)
C7 Pd1 C38 N5 -122.9(2)
N6 Pd1 C38 N5 49.5(2)
N1 Pd1 C38 N5 132.4(12)
C38 N5 C39 C40 -179.0(3)
C45 N5 C39 C40 14.5(5)
C38 N5 C39 C44 0.6(3)
C45 N5 C39 C44 -166.0(3)
N5 C39 C40 C41 178.4(3)
C44 C39 C40 C41 -1.1(5)
C39 C40 C41 C42 0.6(5)
C40 C41 C42 C43 0.2(5)
C41 C42 C43 C44 -0.3(5)
N5 C39 C44 C43 -178.6(3)
C40 C39 C44 C43 1.0(5)
N5 C39 C44 N4 0.6(3)
C40 C39 C44 N4 -179.8(3)
C42 C43 C44 C39 -0.3(5)
C42 C43 C44 N4 -179.2(3)
C38 N4 C44 C39 -1.6(3)
C37 N4 C44 C39 167.3(3)
C38 N4 C44 C43 177.5(3)
C37 N4 C44 C43 -13.6(5)
C38 N5 C45 C46 -54.4(4)
C39 N5 C45 C46 110.9(3)
C47 N6 C46 C50 0.5(5)
Pd1 N6 C46 C50 178.9(2)
C47 N6 C46 C45 -177.6(3)
Pd1 N6 C46 C45 0.8(4)
N5 C45 C46 N6 56.5(4)
N5 C45 C46 C50 -121.6(3)
C46 N6 C47 C48 0.2(5)
Pd1 N6 C47 C48 -178.2(3)
N6 C47 C48 C49 -0.5(6)
C47 C48 C49 C50 0.1(6)
N6 C46 C50 C49 -0.9(5)
C45 C46 C50 C49 177.1(3)
C48 C49 C50 C46 0.6(6)
